data_7000101
loop_
_publ_author_name
'Marchant, Sarah'
'Tang, Christina Y.'
'Downs, Anthony J.'
'Greene, Tim M.'
'Himmel, Hans-J\"org'
'Parsons, Simon'

_publ_section_title
;
 Synthesis and structural characterisation of primary amine adducts of
 gallane, RH2N.GaH3, and of their decomposition products, [RHNGaH2]n(R
 = Me, n= 3; R =tBu, n= 2).
;
_journal_issue 20
_journal_name_full 'Dalton transactions (Cambridge, England : 2003)'
_journal_page_first 3281
_journal_page_last 3290
_journal_paper_doi 10.1039/b508057f
_journal_year 2005
_chemical_absolute_configuration ad
_chemical_formula_moiety 'C3 H18 Ga3 N3'
_chemical_formula_sum 'C3 H18 Ga3 N3'
_chemical_formula_weight 305.36
_space_group_IT_number 33
_symmetry_cell_setting orthorhombic
_symmetry_space_group_name_Hall 'P 2c -2n'
_symmetry_space_group_name_H-M 'P n a 21'
_atom_sites_solution_hydrogens geom
_atom_sites_solution_primary direct
_audit_creation_date 05-05-06
_audit_creation_method CRYSTALS_ver_12.80
_cell_angle_alpha 90
_cell_angle_beta 90
_cell_angle_gamma 90
_cell_formula_units_Z 4
_cell_length_a 24.699(6)
_cell_length_b 5.3158(13)
_cell_length_c 8.711(2)
_cell_measurement_reflns_used 4314
_cell_measurement_temperature 150
_cell_measurement_theta_max 29
_cell_measurement_theta_min 2
_cell_volume 1143.7(5)
_computing_cell_refinement 'SAINT (Siemens ,1995)'
_computing_data_collection 'SMART (Siemens, 1993)'
_computing_data_reduction 'SAINT (Siemens ,1995)'
_computing_molecular_graphics 'CAMERON (Watkin et al., 1996)'
_computing_publication_material 'CRYSTALS (Betteridge et al., 2003)'
_computing_structure_refinement 'CRYSTALS (Betteridge et al., 2003)'
_computing_structure_solution 'SHELXS 86 (Sheldrick, 1986)'
_diffrn_ambient_temperature 150
_diffrn_measured_fraction_theta_full 0.996
_diffrn_measured_fraction_theta_max 0.937
_diffrn_measurement_device_type 'Bruker SMART'
_diffrn_measurement_method \w
_diffrn_radiation_monochromator graphite
_diffrn_radiation_type 'Mo K\a'
_diffrn_radiation_wavelength 0.71073
_diffrn_reflns_av_R_equivalents 0.036
_diffrn_reflns_limit_h_max 33
_diffrn_reflns_limit_h_min 0
_diffrn_reflns_limit_k_max 7
_diffrn_reflns_limit_k_min 0
_diffrn_reflns_limit_l_max 11
_diffrn_reflns_limit_l_min 0
_diffrn_reflns_number 6999
_diffrn_reflns_theta_full 26.825
_diffrn_reflns_theta_max 28.844
_diffrn_reflns_theta_min 1.649
_diffrn_standards_number 0
_exptl_absorpt_coefficient_mu 6.961
_exptl_absorpt_correction_T_max 0.12
_exptl_absorpt_correction_T_min 0.05
_exptl_absorpt_correction_type multi-scan
_exptl_absorpt_process_details 'SADABS (Siemens, 1996)'
_exptl_crystal_colour colourless
_exptl_crystal_density_diffrn 1.773
_exptl_crystal_description cylinder
_exptl_crystal_F_000 600
_exptl_crystal_size_max 1.00
_exptl_crystal_size_mid 0.30
_exptl_crystal_size_min 0.30
_refine_diff_density_max 1.10
_refine_diff_density_min -0.91
_refine_ls_abs_structure_details 'Flack, 2427 Friedel-pairs'
_refine_ls_abs_structure_Flack 0.37(9)
_refine_ls_extinction_method None
_refine_ls_goodness_of_fit_ref 1.0008
_refine_ls_hydrogen_treatment noref
_refine_ls_matrix_type full
_refine_ls_number_parameters 84
_refine_ls_number_reflns 2205
_refine_ls_number_restraints 1
_refine_ls_R_factor_all 0.0394
_refine_ls_R_factor_gt 0.0372
_refine_ls_shift/su_max 0.000983
_refine_ls_structure_factor_coef Fsqd
_refine_ls_weighting_details
;
w=1/[\s^2^(F^2^) + 0.06 + 1.69P]
where P=(max(Fo^2^,0) + 2Fc^2^)/3
;
_refine_ls_weighting_scheme calc
_refine_ls_wR_factor_all 0.0938
_refine_ls_wR_factor_gt 0.0929
_refine_ls_wR_factor_ref 0.0938
_reflns_limit_h_max 33
_reflns_limit_h_min 0
_reflns_limit_k_max 7
_reflns_limit_k_min 0
_reflns_limit_l_max 11
_reflns_limit_l_min 0
_reflns_number_gt 2077
_reflns_number_total 2427
_reflns_threshold_expression I>2.00u(I)
_oxford_diffrn_Wilson_B_factor 0.00
_oxford_diffrn_Wilson_scale 0.00
_oxford_refine_ls_scale 0.2983(4)
_oxford_structure_analysis_title 'MENHGA in Pna2(1)'
_cod_data_source_file b508057f.txt
_cod_data_source_block MENHGA
_cod_depositor_comments
;
The following automatic conversions were performed:
'_symmetry_cell_setting' value 'Orthorhombic' changed to 'orthorhombic'
according to '/home/saulius/struct/CIF-dictionaries/cif_core.dic'
dictionary named 'cif_core.dic' version 2.4.1 from 2010-06-29.

Automatic conversion script
Id: cif_fix_enum 1527 2010-12-29 10:47:43Z saulius 
;
_cod_original_sg_symbol_H-M 'P n a 21 '
_cod_database_code 7000101

loop_
_symmetry_equiv_pos_as_xyz
x,y,z
-x+1/2,y+1/2,z+1/2
x+1/2,-y+1/2,z
-x,-y,z+1/2

loop_
_atom_site_label
_atom_site_type_symbol
_atom_site_fract_x
_atom_site_fract_y
_atom_site_fract_z
_atom_site_U_iso_or_equiv
_atom_site_occupancy
_atom_site_adp_type
_atom_site_refinement_flags_posn
_atom_site_refinement_flags_adp
_atom_site_refinement_flags_occupancy
_atom_site_disorder_assembly
_atom_site_disorder_group
_atom_site_attached_hydrogens
Ga1 Ga 0.58161(2) 0.78179(11) 0.8204(2) 0.0290 1.0000 Uani . . . . . .
N2 N 0.64459(17) 1.0049(9) 0.7865(7) 0.0271 1.0000 Uani . . . . . .
C2 C 0.6738(3) 1.0563(14) 0.9332(9) 0.0437 1.0000 Uani . . . . . .
Ga3 Ga 0.69507(2) 0.87036(16) 0.6278(2) 0.0365 1.0000 Uani . . . . . .
N4 N 0.64260(17) 0.7300(9) 0.4751(7) 0.0276 1.0000 Uani . . . . . .
C4 C 0.6694(2) 0.6815(14) 0.3257(11) 0.0447 1.0000 Uani . . . . . .
Ga5 Ga 0.57744(2) 0.94159(11) 0.4505(2) 0.0277 1.0000 Uani . . . . . .
N6 N 0.53609(16) 0.8576(9) 0.6379(9) 0.0293 1.0000 Uani . . . . . .
C6 C 0.4968(2) 0.6449(11) 0.6142(12) 0.0412 1.0000 Uani . . . . . .
H21 H 0.7048 1.1670 0.9130 0.0655 1.0000 Uiso . . . . . .
H22 H 0.6868 0.8974 0.9770 0.0655 1.0000 Uiso . . . . . .
H23 H 0.6492 1.1380 1.0059 0.0655 1.0000 Uiso . . . . . .
H41 H 0.7015 0.5764 0.3419 0.0671 1.0000 Uiso . . . . . .
H42 H 0.6802 0.8417 0.2793 0.0671 1.0000 Uiso . . . . . .
H43 H 0.6441 0.5945 0.2572 0.0671 1.0000 Uiso . . . . . .
H61 H 0.4741 0.6801 0.5245 0.0619 1.0000 Uiso . . . . . .
H62 H 0.5169 0.4881 0.5975 0.0619 1.0000 Uiso . . . . . .
H63 H 0.4738 0.6274 0.7054 0.0619 1.0000 Uiso . . . . . .
H2 H 0.6317 1.1546 0.7512 0.0325 1.0000 Uiso . . . . . .
H4 H 0.6314 0.5787 0.5120 0.0332 1.0000 Uiso . . . . . .
H6 H 0.5161 0.9959 0.6619 0.0352 1.0000 Uiso . . . . . .
H11 H 0.5527 0.8460 0.9668 0.0500 1.0000 Uiso . . . . . .
H12 H 0.5982 0.5104 0.8236 0.0500 1.0000 Uiso . . . . . .
H31 H 0.7291 1.0749 0.5589 0.0500 1.0000 Uiso . . . . . .
H32 H 0.7311 0.6693 0.6922 0.0500 1.0000 Uiso . . . . . .
H51 H 0.5917 1.2157 0.4456 0.0500 1.0000 Uiso . . . . . .
H52 H 0.5466 0.8726 0.3083 0.0500 1.0000 Uiso . . . . . .

loop_
_atom_site_aniso_label
_atom_site_aniso_U_11
_atom_site_aniso_U_22
_atom_site_aniso_U_33
_atom_site_aniso_U_23
_atom_site_aniso_U_13
_atom_site_aniso_U_12
Ga1 0.0337(3) 0.0264(3) 0.0269(3) 0.0025(3) 0.0060(3) 0.0037(2)
N2 0.027(2) 0.026(2) 0.028(3) -0.0008(19) -0.0031(19) 0.0021(16)
C2 0.041(3) 0.058(4) 0.032(4) -0.005(3) -0.007(3) 0.004(3)
Ga3 0.0234(3) 0.0542(4) 0.0318(3) -0.0090(3) 0.0004(3) -0.0001(3)
N4 0.027(2) 0.032(2) 0.025(3) -0.003(2) 0.0041(19) -0.0016(16)
C4 0.037(3) 0.063(4) 0.034(4) -0.019(4) 0.007(3) 0.000(3)
Ga5 0.0308(3) 0.0264(3) 0.0259(3) 0.0001(2) -0.0028(3) 0.0027(2)
N6 0.0260(19) 0.0230(18) 0.039(3) -0.0040(18) 0.001(2) 0.0020(17)
C6 0.031(3) 0.030(3) 0.062(5) -0.004(3) -0.001(3) -0.006(2)

loop_
_atom_type_symbol
_atom_type_scat_dispersion_real
_atom_type_scat_dispersion_imag
_atom_type_scat_Cromer_Mann_a1
_atom_type_scat_Cromer_Mann_b1
_atom_type_scat_Cromer_Mann_a2
_atom_type_scat_Cromer_Mann_b2
_atom_type_scat_Cromer_Mann_a3
_atom_type_scat_Cromer_Mann_b3
_atom_type_scat_Cromer_Mann_a4
_atom_type_scat_Cromer_Mann_b4
_atom_type_scat_Cromer_Mann_c
_atom_type_scat_source
C 0.0020 0.0020 2.3100 20.8439 1.0200 10.2075 1.5886 0.5687 0.8650 51.6512 0.2156 'International Tables Vol C 4.2.6.8 and 6.1.1.4'
H 0.0000 0.0000 0.4930 10.5109 0.3229 26.1257 0.1402 3.1424 0.0408 57.7997 0.0030 'International Tables Vol C 4.2.6.8 and 6.1.1.4'
N 0.0040 0.0030 12.2126 0.0057 3.1322 9.8933 2.0125 28.9975 1.1663 0.5826 -11.5290 'International Tables Vol C 4.2.6.8 and 6.1.1.4'
Ga 0.1630 1.6090 15.2354 3.0669 6.7006 0.2412 4.3591 10.7805 2.9623 61.4135 1.7189 'International Tables Vol C 4.2.6.8 and 6.1.1.4'

loop_
_geom_angle_atom_site_label_1
_geom_angle_site_symmetry_1
_geom_angle_atom_site_label_2
_geom_angle_site_symmetry_2
_geom_angle_atom_site_label_3
_geom_angle_site_symmetry_3
_geom_angle
_geom_angle_publ_flag
N2 . Ga1 . N6 . 101.7(3) yes
N2 . Ga1 . H11 . 111.4 no
N6 . Ga1 . H11 . 111.4 no
N2 . Ga1 . H12 . 111.4 no
N6 . Ga1 . H12 . 111.4 no
H11 . Ga1 . H12 . 109.5 no
Ga1 . N2 . C2 . 111.2(4) yes
Ga1 . N2 . Ga3 . 112.3(3) yes
C2 . N2 . Ga3 . 110.9(4) yes
Ga1 . N2 . H2 . 107.4 no
C2 . N2 . H2 . 107.4 no
Ga3 . N2 . H2 . 107.4 no
N2 . C2 . H21 . 109.5 no
N2 . C2 . H22 . 109.4 no
H21 . C2 . H22 . 109.5 no
N2 . C2 . H23 . 109.5 no
H21 . C2 . H23 . 109.5 no
H22 . C2 . H23 . 109.4 no
N2 . Ga3 . N4 . 100.92(17) yes
N2 . Ga3 . H31 . 111.6 no
N4 . Ga3 . H31 . 111.6 no
N2 . Ga3 . H32 . 111.6 no
N4 . Ga3 . H32 . 111.6 no
H31 . Ga3 . H32 . 109.5 no
Ga3 . N4 . C4 . 111.1(4) yes
Ga3 . N4 . Ga5 . 112.8(3) yes
C4 . N4 . Ga5 . 111.5(4) yes
Ga3 . N4 . H4 . 107.0 no
C4 . N4 . H4 . 107.0 no
Ga5 . N4 . H4 . 107.0 no
N4 . C4 . H41 . 109.5 no
N4 . C4 . H42 . 109.4 no
H41 . C4 . H42 . 109.5 no
N4 . C4 . H43 . 109.5 no
H41 . C4 . H43 . 109.5 no
H42 . C4 . H43 . 109.5 no
N4 . Ga5 . N6 . 101.7(3) yes
N4 . Ga5 . H51 . 111.4 no
N6 . Ga5 . H51 . 111.4 no
N4 . Ga5 . H52 . 111.4 no
N6 . Ga5 . H52 . 111.4 no
H51 . Ga5 . H52 . 109.5 no
Ga1 . N6 . Ga5 . 114.45(19) yes
Ga1 . N6 . C6 . 108.8(5) yes
Ga5 . N6 . C6 . 112.9(5) yes
Ga1 . N6 . H6 . 106.7 no
Ga5 . N6 . H6 . 106.7 no
C6 . N6 . H6 . 106.7 no
N6 . C6 . H61 . 109.6 no
N6 . C6 . H62 . 109.5 no
H61 . C6 . H62 . 109.5 no
N6 . C6 . H63 . 109.5 no
H61 . C6 . H63 . 109.5 no
H62 . C6 . H63 . 109.4 no

loop_
_geom_bond_atom_site_label_1
_geom_bond_site_symmetry_1
_geom_bond_atom_site_label_2
_geom_bond_site_symmetry_2
_geom_bond_distance
_geom_bond_publ_flag
Ga1 . N2 . 1.978(5) yes
Ga1 . N6 . 1.988(7) yes
Ga1 . H11 . 1.500 no
Ga1 . H12 . 1.500 no
N2 . C2 . 1.493(9) yes
N2 . Ga3 . 1.994(6) yes
N2 . H2 . 0.910 no
C2 . H21 . 0.980 no
C2 . H22 . 0.980 no
C2 . H23 . 0.980 no
Ga3 . N4 . 2.001(6) yes
Ga3 . H31 . 1.500 no
Ga3 . H32 . 1.500 no
N4 . C4 . 1.482(9) yes
N4 . Ga5 . 1.975(5) yes
N4 . H4 . 0.910 no
C4 . H41 . 0.980 no
C4 . H42 . 0.980 no
C4 . H43 . 0.980 no
Ga5 . N6 . 1.977(8) yes
Ga5 . H51 . 1.500 no
Ga5 . H52 . 1.500 no
N6 . C6 . 1.504(7) yes
N6 . H6 . 0.910 no
C6 . H61 . 0.979 no
C6 . H62 . 0.980 no
C6 . H63 . 0.981 no
